data_4124179
loop_
_publ_author_name
'Tasker, Sarah Z.'
'Jamison, Timothy F.'

_publ_section_title
;
 Highly Regioselective Indoline Synthesis under Nickel/Photoredox Dual
 Catalysis.
;
_journal_issue 30
_journal_name_full 'Journal of the American Chemical Society'
_journal_page_first 9531
_journal_page_last 9534
_journal_paper_doi 10.1021/jacs.5b05597
_journal_volume 137
_journal_year 2015
_chemical_formula_sum 'C41 H56 I N3 Ni O3'
_chemical_formula_weight 824.49
_space_group_crystal_system triclinic
_space_group_IT_number 2
_space_group_name_Hall '-P 1'
_space_group_name_H-M_alt 'P -1'
_symmetry_space_group_name_Hall '-P 1'
_symmetry_space_group_name_H-M 'P -1'
_atom_sites_solution_hydrogens mixed
_atom_sites_solution_primary direct
_atom_sites_solution_secondary difmap
_audit_creation_method SHELXL-2014/6
_cell_angle_alpha 68.5985(9)
_cell_angle_beta 77.8452(10)
_cell_angle_gamma 82.4777(10)
_cell_formula_units_Z 2
_cell_length_a 11.9159(2)
_cell_length_b 13.6522(3)
_cell_length_c 13.8179(3)
_cell_measurement_reflns_used 9083
_cell_measurement_temperature 100(2)
_cell_measurement_theta_max 30.68
_cell_measurement_theta_min 2.16
_cell_volume 2042.34(7)
_computing_cell_refinement 'SAINT 7.46A (Bruker-AXS, 2011)'
_computing_data_collection 'APEX2 v2011.4.0 (Bruker-AXS, 2011)'
_computing_data_reduction 'SAINT 7.46A (Bruker-AXS, 2011)'
_computing_molecular_graphics 'Bruker SHELXTL'
_computing_publication_material 'Bruker SHELXTL'
_computing_structure_refinement 'SHELXL-2014/6 (Sheldrick, 2014)'
_computing_structure_solution 'SHELXS-97 (Sheldrick, 2008)'
_diffrn_ambient_temperature 100(2)
_diffrn_detector_area_resol_mean 8.3
_diffrn_measured_fraction_theta_full 1.000
_diffrn_measured_fraction_theta_max 0.999
_diffrn_measurement_device_type 'Bruker Smart APEX CCD'
_diffrn_measurement_method '\f and \w scans'
_diffrn_radiation_type MoK\a
_diffrn_radiation_wavelength 0.71073
_diffrn_reflns_av_R_equivalents 0.0346
_diffrn_reflns_av_unetI/netI 0.0196
_diffrn_reflns_laue_measured_fraction_full 1.000
_diffrn_reflns_laue_measured_fraction_max 0.999
_diffrn_reflns_limit_h_max 16
_diffrn_reflns_limit_h_min -16
_diffrn_reflns_limit_k_max 18
_diffrn_reflns_limit_k_min -18
_diffrn_reflns_limit_l_max 19
_diffrn_reflns_limit_l_min -19
_diffrn_reflns_number 99315
_diffrn_reflns_point_group_measured_fraction_full 1.000
_diffrn_reflns_point_group_measured_fraction_max 0.999
_diffrn_reflns_theta_full 25.242
_diffrn_reflns_theta_max 29.574
_diffrn_reflns_theta_min 1.605
_diffrn_source 'fine-focus sealed tube, graphite'
_exptl_absorpt_coefficient_mu 1.269
_exptl_absorpt_correction_T_max 0.7462
_exptl_absorpt_correction_T_min 0.6859
_exptl_absorpt_correction_type multi-scan
_exptl_absorpt_process_details 'SADABS (Sheldrick, 2009)'
_exptl_crystal_colour orange
_exptl_crystal_density_diffrn 1.341
_exptl_crystal_density_method 'not measured'
_exptl_crystal_description plate
_exptl_crystal_F_000 856
_exptl_crystal_size_max 0.280
_exptl_crystal_size_mid 0.175
_exptl_crystal_size_min 0.080
_refine_diff_density_max 1.083
_refine_diff_density_min -0.772
_refine_diff_density_rms 0.065
_refine_ls_extinction_method none
_refine_ls_goodness_of_fit_ref 1.038
_refine_ls_hydrogen_treatment mixed
_refine_ls_matrix_type full
_refine_ls_number_parameters 579
_refine_ls_number_reflns 11448
_refine_ls_number_restraints 2133
_refine_ls_restrained_S_all 1.004
_refine_ls_R_factor_all 0.0311
_refine_ls_R_factor_gt 0.0251
_refine_ls_shift/su_max 0.001
_refine_ls_shift/su_mean 0.000
_refine_ls_structure_factor_coef Fsqd
_refine_ls_weighting_details 'w=1/[\s^2^(Fo^2^)+(0.0310P)^2^+1.0384P] where P=(Fo^2^+2Fc^2^)/3'
_refine_ls_weighting_scheme calc
_refine_ls_wR_factor_gt 0.0593
_refine_ls_wR_factor_ref 0.0631
_reflns_Friedel_coverage 0.000
_reflns_number_gt 10142
_reflns_number_total 11448
_reflns_threshold_expression 'I > 2\s(I)'
_cod_data_source_file ja5b05597_si_003.cif
_cod_data_source_block 14042
_cod_depositor_comments 'Adding full bibliography for 4124179--4124180.cif.'
_cod_database_code 4124179
_shelx_space_group_comment
; 
The symmetry employed for this shelxl refinement is uniquely defined 
by the following loop, which should always be used as a source of 
symmetry information in preference to the above space-group names. 
They are only intended as comments. 
;
_shelx_estimated_absorpt_t_min 0.718
_shelx_estimated_absorpt_t_max 0.905
_shelxl_version_number 2014/6

loop_
_space_group_symop_operation_xyz
'x, y, z'
'-x, -y, -z'

loop_
_atom_site_label
_atom_site_type_symbol
_atom_site_fract_x
_atom_site_fract_y
_atom_site_fract_z
_atom_site_U_iso_or_equiv
_atom_site_adp_type
_atom_site_occupancy
_atom_site_site_symmetry_order
_atom_site_calc_flag
_atom_site_refinement_flags_posn
_atom_site_refinement_flags_adp
_atom_site_refinement_flags_occupancy
_atom_site_disorder_assembly
_atom_site_disorder_group
I1 I 0.67364(2) 0.27278(2) 0.13645(2) 0.02327(3) Uani 1 1 d . . . . .
Ni1 Ni 0.75303(2) 0.65668(2) 0.31034(2) 0.01585(4) Uani 1 1 d . U . . .
C1 C 0.73559(12) 0.80506(11) 0.26068(11) 0.0170(3) Uani 1 1 d D U . . .
N1 N 0.75856(10) 0.86816(9) 0.15704(9) 0.0175(2) Uani 1 1 d D U . . .
C11 C 0.8144(7) 0.8327(12) 0.0695(7) 0.0188(10) Uani 0.595(5) 1 d D U P A 1
C12 C 0.9300(5) 0.7904(6) 0.0687(6) 0.0228(10) Uani 0.595(5) 1 d D U P A 1
C13 C 0.9863(4) 0.7642(5) -0.0190(5) 0.0286(9) Uani 0.595(5) 1 d D U P A 1
H13 H 1.0636 0.7360 -0.0211 0.034 Uiso 0.595(5) 1 calc R U P A 1
C14 C 0.9317(4) 0.7784(5) -0.1028(5) 0.0291(9) Uani 0.595(5) 1 d D U P A 1
H14 H 0.9713 0.7595 -0.1613 0.035 Uiso 0.595(5) 1 calc R U P A 1
C15 C 0.8190(4) 0.8202(5) -0.1009(5) 0.0238(8) Uani 0.595(5) 1 d D U P A 1
H15 H 0.7824 0.8305 -0.1590 0.029 Uiso 0.595(5) 1 calc R U P A 1
C16 C 0.7582(5) 0.8474(8) -0.0152(7) 0.0172(9) Uani 0.595(5) 1 d D U P A 1
C17 C 0.9981(6) 0.7811(4) 0.1542(6) 0.0281(10) Uani 0.595(5) 1 d D U P A 1
H17 H 0.9415 0.7853 0.2175 0.034 Uiso 0.595(5) 1 calc R U P A 1
C18 C 1.0694(4) 0.6752(4) 0.1887(4) 0.0494(11) Uani 0.595(5) 1 d D U P A 1
H18A H 1.0188 0.6169 0.2106 0.074 Uiso 0.595(5) 1 calc R U P A 1
H18B H 1.1052 0.6705 0.2481 0.074 Uiso 0.595(5) 1 calc R U P A 1
H18C H 1.1293 0.6710 0.1295 0.074 Uiso 0.595(5) 1 calc R U P A 1
C19 C 1.0754(5) 0.8737(4) 0.1176(4) 0.0541(14) Uani 0.595(5) 1 d D U P A 1
H19A H 1.1311 0.8724 0.0547 0.081 Uiso 0.595(5) 1 calc R U P A 1
H19B H 1.1165 0.8678 0.1741 0.081 Uiso 0.595(5) 1 calc R U P A 1
H19C H 1.0282 0.9401 0.1005 0.081 Uiso 0.595(5) 1 calc R U P A 1
C20 C 0.6383(7) 0.9017(9) -0.0225(11) 0.0193(8) Uani 0.595(5) 1 d D U P A 1
H20 H 0.6028 0.9079 0.0475 0.023 Uiso 0.595(5) 1 calc R U P A 1
C21 C 0.647(2) 1.0130(10) -0.106(2) 0.0285(11) Uani 0.595(5) 1 d D U P A 1
H21A H 0.6961 1.0535 -0.0874 0.043 Uiso 0.595(5) 1 calc R U P A 1
H21B H 0.5706 1.0485 -0.1091 0.043 Uiso 0.595(5) 1 calc R U P A 1
H21C H 0.6816 1.0079 -0.1753 0.043 Uiso 0.595(5) 1 calc R U P A 1
C22 C 0.5591(5) 0.8400(6) -0.0518(8) 0.0261(10) Uani 0.595(5) 1 d D U P A 1
H22A H 0.5897 0.8383 -0.1228 0.039 Uiso 0.595(5) 1 calc R U P A 1
H22B H 0.4817 0.8746 -0.0502 0.039 Uiso 0.595(5) 1 calc R U P A 1
H22C H 0.5557 0.7678 -0.0009 0.039 Uiso 0.595(5) 1 calc R U P A 1
C11A C 0.8275(11) 0.8393(18) 0.0712(11) 0.0188(10) Uani 0.405(5) 1 d D U P A 2
C12A C 0.9434(8) 0.8057(10) 0.0766(9) 0.0228(10) Uani 0.405(5) 1 d D U P A 2
C13A C 1.0077(7) 0.7835(8) -0.0103(7) 0.0286(9) Uani 0.405(5) 1 d D U P A 2
H13A H 1.0863 0.7596 -0.0099 0.034 Uiso 0.405(5) 1 calc R U P A 2
C14A C 0.9599(6) 0.7953(8) -0.0968(7) 0.0291(9) Uani 0.405(5) 1 d D U P A 2
H14A H 1.0054 0.7776 -0.1541 0.035 Uiso 0.405(5) 1 calc R U P A 2
C15A C 0.8476(6) 0.8322(9) -0.1014(8) 0.0238(8) Uani 0.405(5) 1 d D U P A 2
H15A H 0.8167 0.8407 -0.1622 0.029 Uiso 0.405(5) 1 calc R U P A 2
C16A C 0.7779(8) 0.8576(12) -0.0172(10) 0.0172(9) Uani 0.405(5) 1 d D U P A 2
C17A C 1.0016(9) 0.8045(7) 0.1649(9) 0.0281(10) Uani 0.405(5) 1 d D U P A 2
H17A H 0.9429 0.7906 0.2310 0.034 Uiso 0.405(5) 1 calc R U P A 2
C18A C 1.0976(6) 0.7178(6) 0.1845(7) 0.0494(11) Uani 0.405(5) 1 d D U P A 2
H18D H 1.0664 0.6497 0.2001 0.074 Uiso 0.405(5) 1 calc R U P A 2
H18E H 1.1303 0.7159 0.2446 0.074 Uiso 0.405(5) 1 calc R U P A 2
H18F H 1.1578 0.7321 0.1215 0.074 Uiso 0.405(5) 1 calc R U P A 2
C19A C 1.0446(8) 0.9149(6) 0.1349(7) 0.0541(14) Uani 0.405(5) 1 d D U P A 2
H19D H 1.0972 0.9325 0.0668 0.081 Uiso 0.405(5) 1 calc R U P A 2
H19E H 1.0851 0.9159 0.1893 0.081 Uiso 0.405(5) 1 calc R U P A 2
H19F H 0.9790 0.9668 0.1293 0.081 Uiso 0.405(5) 1 calc R U P A 2
C20A C 0.6546(11) 0.8966(13) -0.0262(17) 0.0193(8) Uani 0.405(5) 1 d D U P A 2
H20A H 0.6165 0.9022 0.0436 0.023 Uiso 0.405(5) 1 calc R U P A 2
C21A C 0.647(3) 1.0077(16) -0.109(3) 0.0285(11) Uani 0.405(5) 1 d D U P A 2
H21D H 0.6787 1.0574 -0.0871 0.043 Uiso 0.405(5) 1 calc R U P A 2
H21E H 0.5664 1.0292 -0.1156 0.043 Uiso 0.405(5) 1 calc R U P A 2
H21F H 0.6911 1.0073 -0.1773 0.043 Uiso 0.405(5) 1 calc R U P A 2
C22A C 0.5857(8) 0.8221(9) -0.0479(12) 0.0261(10) Uani 0.405(5) 1 d D U P A 2
H22D H 0.6154 0.8204 -0.1190 0.039 Uiso 0.405(5) 1 calc R U P A 2
H22E H 0.5045 0.8472 -0.0426 0.039 Uiso 0.405(5) 1 calc R U P A 2
H22F H 0.5932 0.7511 0.0041 0.039 Uiso 0.405(5) 1 calc R U P A 2
C2 C 0.73062(13) 0.97378(11) 0.14636(12) 0.0216(3) Uani 1 1 d D U . . .
H2A H 0.7383 1.0325 0.0822 0.026 Uiso 1 1 calc R U . . .
C3 C 0.69110(15) 0.97678(12) 0.24344(13) 0.0255(3) Uani 1 1 d D U . . .
H3A H 0.6650 1.0378 0.2613 0.031 Uiso 1 1 calc R U . . .
N2 N 0.69566(12) 0.87289(10) 0.31333(10) 0.0214(3) Uani 1 1 d D U . . .
C31 C 0.6914(4) 0.8496(7) 0.4257(3) 0.0256(6) Uani 0.736(4) 1 d D U P B 1
C32 C 0.7910(3) 0.8657(4) 0.4574(3) 0.0296(7) Uani 0.736(4) 1 d D U P B 1
C33 C 0.7844(3) 0.8438(3) 0.5657(3) 0.0359(7) Uani 0.736(4) 1 d D U P B 1
H33 H 0.8490 0.8540 0.5905 0.043 Uiso 0.736(4) 1 calc R U P B 1
C34 C 0.6855(3) 0.8076(3) 0.6371(3) 0.0381(8) Uani 0.736(4) 1 d D U P B 1
H34 H 0.6840 0.7912 0.7103 0.046 Uiso 0.736(4) 1 calc R U P B 1
C35 C 0.5894(3) 0.7950(4) 0.6035(3) 0.0339(8) Uani 0.736(4) 1 d D U P B 1
H35 H 0.5231 0.7690 0.6543 0.041 Uiso 0.736(4) 1 calc R U P B 1
C36 C 0.5869(4) 0.8199(3) 0.4945(3) 0.0296(7) Uani 0.736(4) 1 d D U P B 1
C37 C 0.8988(3) 0.9127(3) 0.3798(3) 0.0313(7) Uani 0.736(4) 1 d D U P B 1
H37 H 0.8926 0.9123 0.3089 0.038 Uiso 0.736(4) 1 calc R U P B 1
C38 C 0.9029(3) 1.0275(3) 0.3704(4) 0.0423(8) Uani 0.736(4) 1 d D U P B 1
H38A H 0.8358 1.0686 0.3423 0.063 Uiso 0.736(4) 1 calc R U P B 1
H38B H 0.9734 1.0566 0.3227 0.063 Uiso 0.736(4) 1 calc R U P B 1
H38C H 0.9023 1.0306 0.4403 0.063 Uiso 0.736(4) 1 calc R U P B 1
C39 C 1.0119(3) 0.8518(3) 0.4090(4) 0.0420(8) Uani 0.736(4) 1 d D U P B 1
H39A H 1.0180 0.8475 0.4801 0.063 Uiso 0.736(4) 1 calc R U P B 1
H39B H 1.0770 0.8886 0.3582 0.063 Uiso 0.736(4) 1 calc R U P B 1
H39C H 1.0130 0.7806 0.4072 0.063 Uiso 0.736(4) 1 calc R U P B 1
C40 C 0.4777(4) 0.8115(3) 0.4590(4) 0.0359(8) Uani 0.736(4) 1 d D U P B 1
H40 H 0.4933 0.8336 0.3802 0.043 Uiso 0.736(4) 1 calc R U P B 1
C41 C 0.4373(5) 0.6996(5) 0.5040(8) 0.0721(14) Uani 0.736(4) 1 d D U P B 1
H41A H 0.4974 0.6523 0.4813 0.108 Uiso 0.736(4) 1 calc R U P B 1
H41B H 0.3670 0.6983 0.4784 0.108 Uiso 0.736(4) 1 calc R U P B 1
H41C H 0.4215 0.6763 0.5813 0.108 Uiso 0.736(4) 1 calc R U P B 1
C42 C 0.3721(3) 0.8816(3) 0.4918(3) 0.0604(9) Uani 0.736(4) 1 d D U P B 1
H42A H 0.3476 0.8540 0.5686 0.091 Uiso 0.736(4) 1 calc R U P B 1
H42B H 0.3086 0.8804 0.4574 0.091 Uiso 0.736(4) 1 calc R U P B 1
H42C H 0.3943 0.9542 0.4700 0.091 Uiso 0.736(4) 1 calc R U P B 1
C31A C 0.6717(13) 0.848(2) 0.4279(8) 0.0256(6) Uani 0.264(4) 1 d D U P B 2
C32A C 0.7614(9) 0.8669(13) 0.4691(10) 0.0296(7) Uani 0.264(4) 1 d D U P B 2
C33A C 0.7442(9) 0.8361(11) 0.5805(9) 0.0359(7) Uani 0.264(4) 1 d D U P B 2
H33A H 0.8052 0.8416 0.6125 0.043 Uiso 0.264(4) 1 calc R U P B 2
C34A C 0.6428(9) 0.7989(11) 0.6436(10) 0.0381(8) Uani 0.264(4) 1 d D U P B 2
H34A H 0.6353 0.7788 0.7180 0.046 Uiso 0.264(4) 1 calc R U P B 2
C35A C 0.5525(10) 0.7901(12) 0.6017(9) 0.0339(8) Uani 0.264(4) 1 d D U P B 2
H35A H 0.4785 0.7754 0.6439 0.041 Uiso 0.264(4) 1 calc R U P B 2
C36A C 0.5727(12) 0.8035(12) 0.4943(10) 0.0296(7) Uani 0.264(4) 1 d D U P B 2
C37A C 0.8677(8) 0.9203(9) 0.3973(10) 0.0313(7) Uani 0.264(4) 1 d D U P B 2
H37A H 0.8674 0.9191 0.3255 0.038 Uiso 0.264(4) 1 calc R U P B 2
C38A C 0.8642(10) 1.0370(9) 0.3866(12) 0.0423(8) Uani 0.264(4) 1 d D U P B 2
H38D H 0.7957 1.0743 0.3581 0.063 Uiso 0.264(4) 1 calc R U P B 2
H38E H 0.9332 1.0691 0.3386 0.063 Uiso 0.264(4) 1 calc R U P B 2
H38F H 0.8615 1.0418 0.4561 0.063 Uiso 0.264(4) 1 calc R U P B 2
C39A C 0.9796(9) 0.8622(12) 0.4305(12) 0.0420(8) Uani 0.264(4) 1 d D U P B 2
H39D H 0.9784 0.8525 0.5045 0.063 Uiso 0.264(4) 1 calc R U P B 2
H39E H 1.0449 0.9035 0.3859 0.063 Uiso 0.264(4) 1 calc R U P B 2
H39F H 0.9875 0.7932 0.4222 0.063 Uiso 0.264(4) 1 calc R U P B 2
C40A C 0.4726(13) 0.7976(10) 0.4473(14) 0.0359(8) Uani 0.264(4) 1 d D U P B 2
H40A H 0.5133 0.7940 0.3775 0.043 Uiso 0.264(4) 1 calc R U P B 2
C41A C 0.4109(17) 0.6984(14) 0.490(3) 0.0721(14) Uani 0.264(4) 1 d D U P B 2
H41D H 0.4614 0.6422 0.4730 0.108 Uiso 0.264(4) 1 calc R U P B 2
H41E H 0.3416 0.7095 0.4590 0.108 Uiso 0.264(4) 1 calc R U P B 2
H41F H 0.3891 0.6782 0.5672 0.108 Uiso 0.264(4) 1 calc R U P B 2
C42A C 0.4210(9) 0.9064(7) 0.4142(8) 0.0604(9) Uani 0.264(4) 1 d D U P B 2
H42D H 0.4080 0.9323 0.4733 0.091 Uiso 0.264(4) 1 calc R U P B 2
H42E H 0.3476 0.9073 0.3925 0.091 Uiso 0.264(4) 1 calc R U P B 2
H42F H 0.4733 0.9518 0.3547 0.091 Uiso 0.264(4) 1 calc R U P B 2
C51 C 0.63053(12) 0.64739(11) 0.24691(11) 0.0176(3) Uani 1 1 d . U . . .
C52 C 0.53557(13) 0.72176(12) 0.23234(12) 0.0211(3) Uani 1 1 d . U . . .
H52 H 0.5398 0.7863 0.2423 0.025 Uiso 1 1 calc R U . . .
C53 C 0.43630(13) 0.70522(12) 0.20416(13) 0.0250(3) Uani 1 1 d . U . . .
H53 H 0.3737 0.7566 0.1981 0.030 Uiso 1 1 calc R U . . .
C54 C 0.42846(14) 0.61341(13) 0.18474(14) 0.0274(3) Uani 1 1 d . U . . .
H54 H 0.3613 0.6020 0.1644 0.033 Uiso 1 1 calc R U . . .
C55 C 0.52011(14) 0.53903(12) 0.19563(13) 0.0247(3) Uani 1 1 d . U . . .
H55 H 0.5164 0.4764 0.1818 0.030 Uiso 1 1 calc R U . . .
C56 C 0.61859(12) 0.55567(11) 0.22705(12) 0.0192(3) Uani 1 1 d . U . . .
N3 N 0.70458(11) 0.47124(10) 0.23874(10) 0.0200(2) Uani 1 1 d D U . . .
H3 H 0.6957(16) 0.4248(14) 0.2112(15) 0.024 Uiso 1 1 d D U . . .
C57 C 0.78626(13) 0.45234(11) 0.29603(12) 0.0199(3) Uani 1 1 d . U . . .
O1 O 0.80246(9) 0.51307(8) 0.34138(9) 0.0215(2) Uani 1 1 d . U . . .
C58 C 0.86237(14) 0.35342(12) 0.30727(14) 0.0269(3) Uani 1 1 d . U . . .
H58A H 0.9416 0.3719 0.2742 0.040 Uiso 1 1 calc R U . . .
H58B H 0.8355 0.3120 0.2726 0.040 Uiso 1 1 calc R U . . .
H58C H 0.8597 0.3118 0.3823 0.040 Uiso 1 1 calc R U . . .
O2 O 0.86193(10) 0.64935(8) 0.40557(8) 0.0217(2) Uani 1 1 d D U . . .
C61 C 0.84500(15) 0.59933(12) 0.50117(13) 0.0260(3) Uani 1 1 d D U . . .
C62 C 0.73346(18) 0.55285(16) 0.55970(14) 0.0376(4) Uani 1 1 d D U . . .
H62A H 0.6761 0.5772 0.5131 0.056 Uiso 1 1 calc R U . . .
H62B H 0.7072 0.5750 0.6211 0.056 Uiso 1 1 calc R U . . .
H62C H 0.7437 0.4758 0.5833 0.056 Uiso 1 1 calc R U . . .
C63 C 0.93853(19) 0.58438(17) 0.56377(16) 0.0400(4) Uani 1 1 d D U . . .
H63A H 1.0110 0.6063 0.5155 0.060 Uiso 1 1 calc R U . . .
H63B H 0.9472 0.5099 0.6076 0.060 Uiso 1 1 calc R U . . .
H63C H 0.9184 0.6272 0.6092 0.060 Uiso 1 1 calc R U . . .
O3 O 0.8223(9) 0.6039(11) 0.7875(5) 0.067(2) Uani 0.64(2) 1 d D U P C 1
C71 C 0.7881(7) 0.5670(8) 0.8814(6) 0.0335(16) Uani 0.64(2) 1 d D U P C 1
C72 C 0.6650(5) 0.5722(7) 0.9296(7) 0.0352(12) Uani 0.64(2) 1 d D U P C 1
H72A H 0.6196 0.6112 0.8743 0.053 Uiso 0.64(2) 1 calc R U P C 1
H72B H 0.6551 0.6082 0.9808 0.053 Uiso 0.64(2) 1 calc R U P C 1
H72C H 0.6387 0.5006 0.9655 0.053 Uiso 0.64(2) 1 calc R U P C 1
C73 C 0.8710(5) 0.5161(7) 0.9562(5) 0.0452(15) Uani 0.64(2) 1 d D U P C 1
H73A H 0.9486 0.5125 0.9159 0.068 Uiso 0.64(2) 1 calc R U P C 1
H73B H 0.8484 0.4448 1.0006 0.068 Uiso 0.64(2) 1 calc R U P C 1
H73C H 0.8700 0.5579 1.0010 0.068 Uiso 0.64(2) 1 calc R U P C 1
O3A O 0.8496(13) 0.6234(18) 0.7898(10) 0.056(3) Uani 0.36(2) 1 d D U P C 2
C71A C 0.7957(10) 0.5881(12) 0.8779(10) 0.026(2) Uani 0.36(2) 1 d D U P C 2
C72A C 0.6700(9) 0.5739(11) 0.8950(13) 0.036(2) Uani 0.36(2) 1 d D U P C 2
H72D H 0.6459 0.5922 0.8266 0.053 Uiso 0.36(2) 1 calc R U P C 2
H72E H 0.6269 0.6197 0.9322 0.053 Uiso 0.36(2) 1 calc R U P C 2
H72F H 0.6546 0.5002 0.9373 0.053 Uiso 0.36(2) 1 calc R U P C 2
C73A C 0.8479(12) 0.5548(13) 0.9751(8) 0.048(3) Uani 0.36(2) 1 d D U P C 2
H73D H 0.9299 0.5679 0.9553 0.072 Uiso 0.36(2) 1 calc R U P C 2
H73E H 0.8385 0.4794 1.0140 0.072 Uiso 0.36(2) 1 calc R U P C 2
H73F H 0.8094 0.5951 1.0200 0.072 Uiso 0.36(2) 1 calc R U P C 2

loop_
_atom_site_aniso_label
_atom_site_aniso_U_11
_atom_site_aniso_U_22
_atom_site_aniso_U_33
_atom_site_aniso_U_23
_atom_site_aniso_U_13
_atom_site_aniso_U_12
I1 0.02436(5) 0.01774(5) 0.02893(6) -0.00921(4) -0.00561(4) -0.00070(4)
Ni1 0.01739(9) 0.01331(8) 0.01510(8) -0.00258(6) -0.00403(7) 0.00009(6)
C1 0.0163(6) 0.0161(6) 0.0171(6) -0.0035(5) -0.0037(5) -0.0015(5)
N1 0.0167(5) 0.0156(5) 0.0172(5) -0.0019(4) -0.0031(4) -0.0012(4)
C11 0.0153(17) 0.0182(17) 0.0171(7) -0.0012(6) 0.0005(10) -0.0007(18)
C12 0.0163(15) 0.023(2) 0.0202(12) 0.0016(10) -0.0029(9) -0.0006(14)
C13 0.0184(19) 0.033(2) 0.0271(13) -0.0056(12) -0.0015(12) 0.0050(15)
C14 0.024(2) 0.037(2) 0.0235(10) -0.0120(11) -0.0006(15) 0.0060(16)
C15 0.020(2) 0.0287(18) 0.0220(8) -0.0088(10) -0.0027(17) 0.0008(18)
C16 0.015(2) 0.0144(19) 0.0188(7) -0.0027(10) 0.0001(14) -0.0037(18)
C17 0.0182(8) 0.034(2) 0.0235(15) 0.0010(15) -0.0043(9) -0.0031(16)
C18 0.036(2) 0.056(3) 0.0391(13) -0.001(2) -0.0124(16) 0.0183(18)
C19 0.047(3) 0.060(3) 0.042(2) 0.009(2) -0.013(2) -0.029(2)
C20 0.016(2) 0.0225(11) 0.0183(11) -0.0072(8) -0.0023(19) 0.0013(14)
C21 0.0257(8) 0.0263(13) 0.0282(15) -0.0023(15) -0.0092(8) 0.0023(11)
C22 0.023(3) 0.031(3) 0.0275(11) -0.0115(18) -0.009(2) 0.0005(18)
C11A 0.0153(17) 0.0182(17) 0.0171(7) -0.0012(6) 0.0005(10) -0.0007(18)
C12A 0.0163(15) 0.023(2) 0.0202(12) 0.0016(10) -0.0029(9) -0.0006(14)
C13A 0.0184(19) 0.033(2) 0.0271(13) -0.0056(12) -0.0015(12) 0.0050(15)
C14A 0.024(2) 0.037(2) 0.0235(10) -0.0120(11) -0.0006(15) 0.0060(16)
C15A 0.020(2) 0.0287(18) 0.0220(8) -0.0088(10) -0.0027(17) 0.0008(18)
C16A 0.015(2) 0.0144(19) 0.0188(7) -0.0027(10) 0.0001(14) -0.0037(18)
C17A 0.0182(8) 0.034(2) 0.0235(15) 0.0010(15) -0.0043(9) -0.0031(16)
C18A 0.036(2) 0.056(3) 0.0391(13) -0.001(2) -0.0124(16) 0.0183(18)
C19A 0.047(3) 0.060(3) 0.042(2) 0.009(2) -0.013(2) -0.029(2)
C20A 0.016(2) 0.0225(11) 0.0183(11) -0.0072(8) -0.0023(19) 0.0013(14)
C21A 0.0257(8) 0.0263(13) 0.0282(15) -0.0023(15) -0.0092(8) 0.0023(11)
C22A 0.023(3) 0.031(3) 0.0275(11) -0.0115(18) -0.009(2) 0.0005(18)
C2 0.0249(7) 0.0146(6) 0.0221(7) -0.0008(5) -0.0067(6) -0.0027(5)
C3 0.0383(9) 0.0135(6) 0.0240(7) -0.0039(6) -0.0095(6) -0.0003(6)
N2 0.0308(7) 0.0148(5) 0.0180(6) -0.0043(5) -0.0061(5) -0.0007(5)
C31 0.042(2) 0.0165(7) 0.0184(7) -0.0066(6) -0.0077(9) 0.0040(16)
C32 0.042(2) 0.0251(8) 0.0263(12) -0.0135(9) -0.0141(13) 0.0094(16)
C33 0.047(2) 0.0374(12) 0.0292(13) -0.0157(11) -0.0167(15) 0.0064(17)
C34 0.057(2) 0.0371(13) 0.0214(10) -0.0121(9) -0.0114(17) 0.0062(18)
C35 0.048(2) 0.0278(10) 0.0218(8) -0.0082(7) -0.0012(15) 0.0031(17)
C36 0.0539(16) 0.0114(17) 0.0222(8) -0.0074(9) -0.0001(9) -0.0032(10)
C37 0.0323(18) 0.0354(11) 0.0337(16) -0.0183(10) -0.0133(13) 0.0028(13)
C38 0.048(2) 0.0348(13) 0.050(2) -0.0188(11) -0.0157(19) 0.0023(16)
C39 0.033(2) 0.0450(15) 0.055(2) -0.0202(14) -0.0193(17) 0.0027(16)
C40 0.0514(12) 0.0328(15) 0.0238(16) -0.0163(10) 0.0079(9) -0.0083(11)
C41 0.039(3) 0.0537(16) 0.099(4) 0.0101(17) -0.019(2) -0.0194(18)
C42 0.0574(19) 0.0582(18) 0.0567(19) -0.0233(16) 0.0030(15) 0.0153(15)
C31A 0.042(2) 0.0165(7) 0.0184(7) -0.0066(6) -0.0077(9) 0.0040(16)
C32A 0.042(2) 0.0251(8) 0.0263(12) -0.0135(9) -0.0141(13) 0.0094(16)
C33A 0.047(2) 0.0374(12) 0.0292(13) -0.0157(11) -0.0167(15) 0.0064(17)
C34A 0.057(2) 0.0371(13) 0.0214(10) -0.0121(9) -0.0114(17) 0.0062(18)
C35A 0.048(2) 0.0278(10) 0.0218(8) -0.0082(7) -0.0012(15) 0.0031(17)
C36A 0.0539(16) 0.0114(17) 0.0222(8) -0.0074(9) -0.0001(9) -0.0032(10)
C37A 0.0323(18) 0.0354(11) 0.0337(16) -0.0183(10) -0.0133(13) 0.0028(13)
C38A 0.048(2) 0.0348(13) 0.050(2) -0.0188(11) -0.0157(19) 0.0023(16)
C39A 0.033(2) 0.0450(15) 0.055(2) -0.0202(14) -0.0193(17) 0.0027(16)
C40A 0.0514(12) 0.0328(15) 0.0238(16) -0.0163(10) 0.0079(9) -0.0083(11)
C41A 0.039(3) 0.0537(16) 0.099(4) 0.0101(17) -0.019(2) -0.0194(18)
C42A 0.0574(19) 0.0582(18) 0.0567(19) -0.0233(16) 0.0030(15) 0.0153(15)
C51 0.0169(6) 0.0169(6) 0.0165(6) -0.0030(5) -0.0026(5) -0.0011(5)
C52 0.0204(7) 0.0172(6) 0.0227(7) -0.0042(5) -0.0036(5) 0.0012(5)
C53 0.0180(7) 0.0214(7) 0.0313(8) -0.0044(6) -0.0060(6) 0.0023(6)
C54 0.0204(7) 0.0259(8) 0.0359(9) -0.0077(7) -0.0107(6) -0.0008(6)
C55 0.0231(7) 0.0214(7) 0.0314(8) -0.0095(6) -0.0090(6) -0.0002(6)
C56 0.0180(6) 0.0181(6) 0.0195(7) -0.0046(5) -0.0036(5) 0.0007(5)
N3 0.0201(6) 0.0173(6) 0.0237(6) -0.0084(5) -0.0056(5) 0.0013(5)
C57 0.0191(6) 0.0165(6) 0.0213(7) -0.0037(5) -0.0035(5) -0.0003(5)
O1 0.0237(5) 0.0165(5) 0.0247(5) -0.0060(4) -0.0098(4) 0.0031(4)
C58 0.0236(7) 0.0209(7) 0.0381(9) -0.0119(7) -0.0112(7) 0.0057(6)
O2 0.0266(5) 0.0193(5) 0.0199(5) -0.0058(4) -0.0090(4) 0.0014(4)
C61 0.0356(9) 0.0212(7) 0.0218(7) -0.0081(6) -0.0101(6) 0.0065(6)
C62 0.0460(11) 0.0353(9) 0.0228(8) -0.0037(7) 0.0009(7) -0.0028(8)
C63 0.0528(12) 0.0423(10) 0.0306(9) -0.0150(8) -0.0246(9) 0.0126(9)
O3 0.055(4) 0.100(6) 0.0259(16) -0.006(2) -0.004(2) 0.017(3)
C71 0.041(2) 0.029(3) 0.0283(19) -0.0059(17) -0.0087(16) -0.0018(18)
C72 0.0349(18) 0.0299(18) 0.035(3) -0.005(2) -0.0068(18) 0.0009(13)
C73 0.040(2) 0.045(3) 0.039(2) 0.005(2) -0.0145(17) -0.010(2)
O3A 0.036(5) 0.081(6) 0.032(3) -0.005(3) 0.002(3) 0.005(4)
C71A 0.022(3) 0.030(5) 0.029(3) -0.012(3) -0.005(2) -0.001(3)
C72A 0.035(3) 0.025(3) 0.043(6) -0.003(5) -0.010(3) -0.008(2)
C73A 0.048(5) 0.051(6) 0.038(4) 0.006(3) -0.019(3) -0.023(4)

loop_
_atom_type_symbol
_atom_type_description
_atom_type_scat_dispersion_real
_atom_type_scat_dispersion_imag
_atom_type_scat_source
C C 0.0033 0.0016 'International Tables Vol C Tables 4.2.6.8 and 6.1.1.4'
H H 0.0000 0.0000 'International Tables Vol C Tables 4.2.6.8 and 6.1.1.4'
N N 0.0061 0.0033 'International Tables Vol C Tables 4.2.6.8 and 6.1.1.4'
O O 0.0106 0.0060 'International Tables Vol C Tables 4.2.6.8 and 6.1.1.4'
Ni Ni 0.3393 1.1124 'International Tables Vol C Tables 4.2.6.8 and 6.1.1.4'
I I -0.4742 1.8119 'International Tables Vol C Tables 4.2.6.8 and 6.1.1.4'

loop_
_geom_angle_atom_site_label_1
_geom_angle_atom_site_label_2
_geom_angle_atom_site_label_3
_geom_angle
C1 Ni1 O1 167.50(6)
C1 Ni1 C51 91.65(6)
O1 Ni1 C51 94.10(5)
C1 Ni1 O2 94.19(5)
O1 Ni1 O2 82.29(5)
C51 Ni1 O2 168.01(5)
N2 C1 N1 104.51(12)
N2 C1 Ni1 130.64(11)
N1 C1 Ni1 124.80(11)
C1 N1 C2 110.52(12)
C1 N1 C11A 126.8(9)
C2 N1 C11A 121.0(10)
C1 N1 C11 125.4(6)
C2 N1 C11 123.9(6)
C16 C11 C12 121.0(5)
C16 C11 N1 120.9(6)
C12 C11 N1 118.0(5)
C13 C12 C11 118.0(5)
C13 C12 C17 118.7(5)
C11 C12 C17 123.1(5)
C14 C13 C12 121.5(5)
C15 C14 C13 119.8(5)
C14 C15 C16 121.3(5)
C15 C16 C11 118.5(5)
C15 C16 C20 118.4(6)
C11 C16 C20 122.8(7)
C12 C17 C19 110.5(5)
C12 C17 C18 112.8(4)
C19 C17 C18 110.6(5)
C16 C20 C21 109.6(9)
C16 C20 C22 112.3(6)
C21 C20 C22 108.8(10)
C16A C11A C12A 124.0(8)
C16A C11A N1 117.3(8)
C12A C11A N1 118.3(8)
C13A C12A C11A 116.2(7)
C13A C12A C17A 120.1(8)
C11A C12A C17A 123.3(8)
C14A C13A C12A 121.4(7)
C15A C14A C13A 121.0(8)
C14A C15A C16A 120.8(8)
C11A C16A C15A 116.5(8)
C11A C16A C20A 125.0(10)
C15A C16A C20A 118.4(10)
C12A C17A C18A 111.2(7)
C12A C17A C19A 107.6(8)
C18A C17A C19A 112.8(7)
C16A C20A C22A 114.0(10)
C16A C20A C21A 111.5(14)
C22A C20A C21A 110.2(15)
C3 C2 N1 107.15(13)
C2 C3 N2 106.78(14)
C1 N2 C3 111.03(13)
C1 N2 C31 125.5(4)
C3 N2 C31 120.9(4)
C1 N2 C31A 127.1(11)
C3 N2 C31A 121.5(11)
C36 C31 C32 124.1(3)
C36 C31 N2 118.2(3)
C32 C31 N2 117.6(3)
C33 C32 C31 116.5(3)
C33 C32 C37 119.7(3)
C31 C32 C37 123.6(3)
C34 C33 C32 121.1(3)
C35 C34 C33 120.9(3)
C34 C35 C36 121.7(3)
C31 C36 C35 115.4(3)
C31 C36 C40 124.0(4)
C35 C36 C40 120.7(4)
C38 C37 C32 109.5(3)
C38 C37 C39 109.4(3)
C32 C37 C39 114.2(3)
C36 C40 C41 112.7(3)
C36 C40 C42 114.1(3)
C41 C40 C42 105.3(5)
C36A C31A C32A 120.7(9)
C36A C31A N2 124.7(10)
C32A C31A N2 114.5(9)
C31A C32A C33A 115.7(8)
C31A C32A C37A 121.4(10)
C33A C32A C37A 122.8(10)
C34A C33A C32A 122.3(9)
C35A C34A C33A 121.2(10)
C34A C35A C36A 117.6(10)
C31A C36A C35A 121.0(9)
C31A C36A C40A 119.2(11)
C35A C36A C40A 117.6(11)
C32A C37A C39A 113.0(10)
C32A C37A C38A 111.8(9)
C39A C37A C38A 111.0(10)
C42A C40A C41A 127.0(14)
C42A C40A C36A 104.3(10)
C41A C40A C36A 118.8(12)
C56 C51 C52 114.58(13)
C56 C51 Ni1 121.04(11)
C52 C51 Ni1 123.57(11)
C53 C52 C51 123.33(14)
C52 C53 C54 120.09(14)
C55 C54 C53 118.85(15)
C54 C55 C56 120.32(15)
C55 C56 C51 122.77(14)
C55 C56 N3 114.46(13)
C51 C56 N3 122.77(13)
C57 N3 C56 125.59(13)
O1 C57 N3 123.08(14)
O1 C57 C58 119.03(14)
N3 C57 C58 117.90(14)
C57 O1 Ni1 127.59(10)
C61 O2 Ni1 123.45(11)
O2 C61 C62 122.81(16)
O2 C61 C63 119.95(17)
C62 C61 C63 117.23(16)
O3 C71 C72 122.9(7)
O3 C71 C73 120.7(7)
C72 C71 C73 116.4(6)
O3A C71A C72A 120.4(11)
O3A C71A C73A 123.5(11)
C72A C71A C73A 116.0(9)

loop_
_geom_bond_atom_site_label_1
_geom_bond_atom_site_label_2
_geom_bond_distance
Ni1 C1 1.8849(14)
Ni1 O1 1.8882(10)
Ni1 C51 1.8931(15)
Ni1 O2 2.0035(11)
C1 N2 1.3579(19)
C1 N1 1.3653(17)
N1 C2 1.3971(19)
N1 C11A 1.444(9)
N1 C11 1.464(6)
C11 C16 1.408(6)
C11 C12 1.421(7)
C12 C13 1.399(6)
C12 C17 1.529(6)
C13 C14 1.387(5)
C14 C15 1.387(5)
C15 C16 1.399(7)
C16 C20 1.527(7)
C17 C19 1.531(6)
C17 C18 1.545(6)
C20 C21 1.538(8)
C20 C22 1.543(8)
C11A C16A 1.395(10)
C11A C12A 1.405(9)
C12A C13A 1.392(9)
C12A C17A 1.520(9)
C13A C14A 1.379(8)
C14A C15A 1.373(8)
C15A C16A 1.406(10)
C16A C20A 1.511(10)
C17A C18A 1.525(9)
C17A C19A 1.537(9)
C20A C22A 1.530(11)
C20A C21A 1.536(11)
C2 C3 1.339(2)
C3 N2 1.3962(18)
N2 C31 1.458(4)
N2 C31A 1.465(10)
C31 C36 1.404(5)
C31 C32 1.417(4)
C32 C33 1.402(4)
C32 C37 1.532(4)
C33 C34 1.383(4)
C34 C35 1.375(4)
C35 C36 1.424(4)
C36 C40 1.516(5)
C37 C38 1.531(4)
C37 C39 1.536(4)
C40 C41 1.525(5)
C40 C42 1.571(5)
C31A C36A 1.388(11)
C31A C32A 1.403(11)
C32A C33A 1.416(11)
C32A C37A 1.519(10)
C33A C34A 1.368(10)
C34A C35A 1.362(10)
C35A C36A 1.399(11)
C36A C40A 1.496(11)
C37A C39A 1.528(11)
C37A C38A 1.540(11)
C40A C42A 1.476(12)
C40A C41A 1.489(12)
C51 C56 1.406(2)
C51 C52 1.413(2)
C52 C53 1.389(2)
C53 C54 1.392(2)
C54 C55 1.384(2)
C55 C56 1.405(2)
C56 N3 1.4245(19)
N3 C57 1.323(2)
C57 O1 1.2607(18)
C57 C58 1.502(2)
O2 C61 1.2319(19)
C61 C62 1.489(3)
C61 C63 1.500(2)
O3 C71 1.208(7)
C71 C72 1.483(8)
C71 C73 1.500(7)
O3A C71A 1.204(11)
C71A C72A 1.494(11)
C71A C73A 1.494(11)

loop_
_geom_hbond_atom_site_label_D
_geom_hbond_atom_site_label_H
_geom_hbond_atom_site_label_A
_geom_hbond_distance_DH
_geom_hbond_distance_HA
_geom_hbond_distance_DA
_geom_hbond_angle_DHA
_geom_hbond_site_symmetry_A
N3 H3 I1 0.876(14) 2.696(15) 3.5707(13) 176.5(17) .
C3 H3A I1 0.95 3.04 3.7562(15) 133.2 1_565
C55 H55 I1 0.95 3.32 4.1262(16) 143.6 .
C58 H58A O3A 0.98 2.46 3.423(14) 167.3 2_766
C58 H58B I1 0.98 3.18 4.0768(17) 153.6 .
C63 H63C O3 0.98 2.41 3.201(9) 137.2 .
C63 H63C O3A 0.98 2.44 3.292(17) 144.9 .
C72 H72C I1 0.98 3.18 4.047(8) 147.7 1_556
C73 H73B I1 0.98 3.13 4.039(6) 155.0 1_556
C72A H72F I1 0.98 3.33 4.247(14) 156.1 1_556
